data_1536635
loop_
_publ_author_name
'Einholz, W.'
'Vaas, K.'
'Wieloch, C.'
'Wizemann, T.'
'Speiser, B.'
'Meyer, H.J.'
'Stroebele, M.'

_publ_section_title
;
 Chemische und cyclovoltammetrische Untersuchung der Redoxreaktionen der
 Decahalogendecaborate closo-(B10 X10)(2-) und hypercloso-(B10 X10)(-) (X
 = Cl, Br). Kristallstrukturanalyse von Cs2 (B10 Br10) * 2(H2 O)
;
_journal_name_full 'Zeitschrift fuer Anorganische und Allgemeine Chemie'
_journal_page_first 258
_journal_page_last 268
_journal_volume 628
_journal_year 2002
_chemical_formula_sum 'B10 Br10 Cs2 H3.66 O1.83'
_chemical_name_systematic 'Cs2 (B10 Br10) (H2 O)1.83'
_space_group_crystal_system monoclinic
_space_group_IT_number 15
_space_group_name_Hall '-I 2ya'
_space_group_name_H-M_alt 'I 1 2/a 1'
_cell_angle_alpha 90
_cell_angle_beta 97.916
_cell_angle_gamma 90
_cell_formula_units_Z 8
_cell_length_a 13.6154
_cell_length_b 12.1589
_cell_length_c 31.084
_cell_volume 5096.868
_citation_journal_id_ASTM ZAACAB
_cod_data_source_file Einholz_ZAACAB_2002_141.cif
_cod_data_source_block H3.66B10Br10Cs2O1.83
_cod_original_formula_sum 'H3.66 B10 Br10 Cs2 O1.83'
_cod_database_code 1536635

loop_
_space_group_symop_id
_space_group_symop_operation_xyz
1 x,y,z
2 -x+1/2,y,-z
3 -x,-y,-z
4 x-1/2,-y,z
5 x+1/2,y+1/2,z+1/2
6 -x+1,y+1/2,-z+1/2
7 -x+1/2,-y+1/2,-z+1/2
8 x,-y+1/2,z+1/2

loop_
_atom_site_label
_atom_site_type_symbol
_atom_site_fract_x
_atom_site_fract_y
_atom_site_fract_z
_atom_site_occupancy
_atom_site_U_iso_or_equiv
H1 H+1 0.4228 0.7696 0.3102 1 0.0
B5 B 0.4733 0.1384 0.3639 1 0.0
B7 B 0.3958 0.3581 0.3658 1 0.0
B2 B 0.5314 0.2093 0.4121 1 0.0
Cs3 Cs+1 0.4099 0.1572 0.55683 0.5 0.0
O2 O-2 0.476 0.7114 0.3676 0.83 0.0
O1 O-2 0.3808 0.7571 0.2797 1 0.0
Br9 Br-1 0.19357 0.77326 0.34465 1 0.0
Br6 Br-1 0.40486 0.96486 0.06474 1 0.0
B8 B 0.436 0.2537 0.3279 1 0.0
Br4 Br-1 0.21909 0.17894 0.34676 1 0.0
Br5 Br-1 0.49451 0.99995 0.33601 1 0.0
Cs2 Cs+1 0.6203 0.1708 0.0521 0.5 0.0
Br7 Br-1 0.20216 0.02485 0.14231 1 0.0
H3 H+1 0.4621 0.7391 0.3462 0.83 0.0
Br2 Br-1 0.63887 0.16019 0.45709 1 0.0
Br3 Br-1 0.35731 0.15604 -0.03418 1 0.0
H2 H+1 0.3097 0.7785 0.2779 1 0.0
B3 B 0.4171 0.2829 0.4159 1 0.0
B9 B 0.4416 0.7545 0.1398 1 0.0
Cs1 Cs+1 0.23297 0.96159 0.258 1 0.0
Br10 Br-1 0.46057 0.98827 0.19448 1 0.0
B6 B 0.4797 0.8553 0.102 1 0.0
Br8 Br-1 0.10685 0.26473 0.23476 1 0.0
Br1 Br-1 0.3736 0.03076 0.44324 1 0.0
B4 B 0.3583 0.2155 0.3667 1 0.0
H4 H+1 0.5059 0.7707 0.3755 0.83 0.0
B1 B 0.418 0.1478 0.4075 1 0.0
B10 B 0.4962 0.8746 0.1575 1 0.0
